data_4086359
loop_
_publ_author_name
'Chen, Yang'
'Fang, Xiangdong'
'Dan, Wenyan'

_publ_section_title
;
 1,2-Azaborolyl-Ligated Titanium(IV) Half-Metallocenes: Synthesis,
 Characterization, and Catalytic Activity in Ethylene Polymerization
;
_journal_issue 1
_journal_name_full Organometallics
_journal_page_first 15
_journal_paper_doi 10.1021/acs.organomet.5b00779
_journal_volume 35
_journal_year 2016
_chemical_formula_sum 'C18 H28 B Cl2 N O Ti'
_chemical_formula_weight 404.02
_chemical_name_systematic
; 
 ? 
;
_space_group_IT_number 14
_symmetry_cell_setting monoclinic
_symmetry_space_group_name_Hall '-P 2ybc'
_symmetry_space_group_name_H-M 'P 1 21/c 1'
_atom_sites_solution_hydrogens geom
_atom_sites_solution_primary direct
_atom_sites_solution_secondary difmap
_audit_creation_method SHELXL-97
_cell_angle_alpha 90.00
_cell_angle_beta 106.201(2)
_cell_angle_gamma 90.00
_cell_formula_units_Z 4
_cell_length_a 8.9218(8)
_cell_length_b 16.4240(14)
_cell_length_c 14.3339(13)
_cell_measurement_temperature 296(2)
_cell_volume 2017.0(3)
_computing_structure_refinement 'SHELXL-97 (Sheldrick, 1997)'
_computing_structure_solution 'SHELXS-97 (Sheldrick, 1990)'
_diffrn_ambient_temperature 296(2)
_diffrn_measured_fraction_theta_full 0.997
_diffrn_measured_fraction_theta_max 0.997
_diffrn_radiation_monochromator graphite
_diffrn_radiation_source 'fine-focus sealed tube'
_diffrn_radiation_type MoK\a
_diffrn_radiation_wavelength 0.71073
_diffrn_reflns_av_R_equivalents 0.0394
_diffrn_reflns_av_sigmaI/netI 0.0354
_diffrn_reflns_limit_h_max 11
_diffrn_reflns_limit_h_min -11
_diffrn_reflns_limit_k_max 21
_diffrn_reflns_limit_k_min -21
_diffrn_reflns_limit_l_max 18
_diffrn_reflns_limit_l_min -18
_diffrn_reflns_number 20208
_diffrn_reflns_theta_full 28.00
_diffrn_reflns_theta_max 28.00
_diffrn_reflns_theta_min 2.89
_exptl_absorpt_coefficient_mu 0.694
_exptl_absorpt_correction_T_max 1
_exptl_absorpt_correction_T_min 0.731696
_exptl_absorpt_correction_type empirical
_exptl_absorpt_process_details 'APEX II'
_exptl_crystal_colour black
_exptl_crystal_density_diffrn 1.331
_exptl_crystal_density_method 'not measured'
_exptl_crystal_description square
_exptl_crystal_F_000 848
_exptl_crystal_size_max 0.285
_exptl_crystal_size_mid 0.240
_exptl_crystal_size_min 0.120
_refine_diff_density_max 0.782
_refine_diff_density_min -0.429
_refine_diff_density_rms 0.069
_refine_ls_extinction_method none
_refine_ls_goodness_of_fit_ref 1.265
_refine_ls_hydrogen_treatment constr
_refine_ls_matrix_type full
_refine_ls_number_parameters 218
_refine_ls_number_reflns 4850
_refine_ls_number_restraints 0
_refine_ls_restrained_S_all 1.265
_refine_ls_R_factor_all 0.0638
_refine_ls_R_factor_gt 0.0535
_refine_ls_shift/su_max 0.001
_refine_ls_shift/su_mean 0.000
_refine_ls_structure_factor_coef Fsqd
_refine_ls_weighting_details 'calc w=1/[\s^2^(Fo^2^)+(0.0161P)^2^+2.2690P] where P=(Fo^2^+2Fc^2^)/3'
_refine_ls_weighting_scheme calc
_refine_ls_wR_factor_gt 0.1081
_refine_ls_wR_factor_ref 0.1121
_reflns_number_gt 4125
_reflns_number_total 4850
_reflns_threshold_expression >2sigma(I)
_cod_data_source_file om5b00779_si_007.cif
_cod_data_source_block ti-1214_0m
_cod_depositor_comments 'Adding full bibliography for 4086356--4086361.cif.'
_cod_original_sg_symbol_H-M P2_1/c
_cod_database_code 4086359

loop_
_symmetry_equiv_pos_as_xyz
'x, y, z'
'-x, y+1/2, -z+1/2'
'-x, -y, -z'
'x, -y-1/2, z-1/2'

loop_
_atom_site_label
_atom_site_type_symbol
_atom_site_fract_x
_atom_site_fract_y
_atom_site_fract_z
_atom_site_U_iso_or_equiv
_atom_site_adp_type
_atom_site_occupancy
_atom_site_symmetry_multiplicity
_atom_site_calc_flag
_atom_site_refinement_flags
Ti1 Ti 0.08486(5) 0.03751(3) 0.26049(3) 0.02530(12) Uani 1 1 d .
Cl1 Cl 0.06399(10) -0.03929(5) 0.12714(6) 0.0475(2) Uani 1 1 d .
Cl2 Cl 0.17826(10) -0.05298(5) 0.38572(6) 0.0495(2) Uani 1 1 d .
O1 O 0.2500(2) 0.09988(11) 0.26725(13) 0.0294(4) Uani 1 1 d .
N1 N -0.1820(3) 0.02481(12) 0.25760(16) 0.0259(5) Uani 1 1 d .
B1 B -0.1958(4) 0.07454(17) 0.1700(2) 0.0274(6) Uani 1 1 d .
C1 C -0.0911(3) 0.14706(15) 0.20813(19) 0.0267(5) Uani 1 1 d .
C2 C -0.0496(3) 0.14395(15) 0.31138(19) 0.0266(5) Uani 1 1 d .
C3 C -0.0997(3) 0.06989(15) 0.33915(19) 0.0283(6) Uani 1 1 d .
H3A H -0.0922 0.0549 0.4065 0.034 Uiso 1 1 calc R
C4 C -0.2960(4) 0.05814(18) 0.0629(2) 0.0382(7) Uani 1 1 d .
H4A H -0.3982 0.0811 0.0532 0.057 Uiso 1 1 calc R
H4B H -0.3049 0.0005 0.0515 0.057 Uiso 1 1 calc R
H4C H -0.2464 0.0828 0.0185 0.057 Uiso 1 1 calc R
C5 C -0.0550(4) 0.21877(17) 0.1527(2) 0.0389(7) Uani 1 1 d .
H5A H -0.1414 0.2560 0.1384 0.058 Uiso 1 1 calc R
H5B H -0.0374 0.2002 0.0931 0.058 Uiso 1 1 calc R
H5C H 0.0369 0.2458 0.1912 0.058 Uiso 1 1 calc R
C6 C 0.0372(4) 0.20778(16) 0.3815(2) 0.0369(7) Uani 1 1 d .
H6A H -0.0358 0.2463 0.3940 0.055 Uiso 1 1 calc R
H6B H 0.1094 0.2355 0.3538 0.055 Uiso 1 1 calc R
H6C H 0.0933 0.1822 0.4412 0.055 Uiso 1 1 calc R
C7 C -0.2743(3) -0.05015(15) 0.2692(2) 0.0315(6) Uani 1 1 d .
C8 C -0.2504(4) -0.11588(17) 0.2009(2) 0.0439(8) Uani 1 1 d .
H8A H -0.2834 -0.0962 0.1353 0.066 Uiso 1 1 calc R
H8B H -0.3107 -0.1630 0.2070 0.066 Uiso 1 1 calc R
H8C H -0.1418 -0.1302 0.2172 0.066 Uiso 1 1 calc R
C9 C -0.4444(4) -0.0249(2) 0.2451(3) 0.0629(11) Uani 1 1 d .
H9A H -0.4775 -0.0045 0.1798 0.094 Uiso 1 1 calc R
H9B H -0.4563 0.0169 0.2894 0.094 Uiso 1 1 calc R
H9C H -0.5070 -0.0711 0.2510 0.094 Uiso 1 1 calc R
C10 C -0.2201(5) -0.0838(2) 0.3725(3) 0.0610(11) Uani 1 1 d .
H10A H -0.2345 -0.0433 0.4174 0.091 Uiso 1 1 calc R
H10B H -0.1116 -0.0981 0.3876 0.091 Uiso 1 1 calc R
H10C H -0.2801 -0.1314 0.3774 0.091 Uiso 1 1 calc R
C11 C 0.3705(3) 0.15259(14) 0.2734(2) 0.0274(5) Uani 1 1 d .
C12 C 0.3965(3) 0.18255(17) 0.1879(2) 0.0351(6) Uani 1 1 d .
C13 C 0.5214(4) 0.23521(19) 0.1971(3) 0.0469(8) Uani 1 1 d .
H13A H 0.5419 0.2558 0.1414 0.056 Uiso 1 1 calc R
C14 C 0.6155(4) 0.2575(2) 0.2868(3) 0.0534(10) Uani 1 1 d .
H14A H 0.6962 0.2945 0.2913 0.064 Uiso 1 1 calc R
C15 C 0.5909(4) 0.22527(19) 0.3700(3) 0.0470(8) Uani 1 1 d .
H15A H 0.6570 0.2398 0.4301 0.056 Uiso 1 1 calc R
C16 C 0.4686(3) 0.17123(16) 0.3657(2) 0.0333(6) Uani 1 1 d .
C17 C 0.2981(4) 0.1556(2) 0.0897(2) 0.0478(8) Uani 1 1 d .
H17A H 0.3334 0.1822 0.0401 0.072 Uiso 1 1 calc R
H17B H 0.1910 0.1697 0.0826 0.072 Uiso 1 1 calc R
H17C H 0.3069 0.0977 0.0838 0.072 Uiso 1 1 calc R
C18 C 0.4455(4) 0.1320(2) 0.4546(2) 0.0483(8) Uani 1 1 d .
H18A H 0.3555 0.0973 0.4367 0.072 Uiso 1 1 calc R
H18B H 0.4301 0.1733 0.4984 0.072 Uiso 1 1 calc R
H18C H 0.5359 0.1003 0.4858 0.072 Uiso 1 1 calc R

loop_
_atom_site_aniso_label
_atom_site_aniso_U_11
_atom_site_aniso_U_22
_atom_site_aniso_U_33
_atom_site_aniso_U_23
_atom_site_aniso_U_13
_atom_site_aniso_U_12
Ti1 0.0254(2) 0.0195(2) 0.0292(2) -0.00106(18) 0.00467(18) 0.00142(18)
Cl1 0.0458(4) 0.0505(4) 0.0508(5) -0.0240(4) 0.0213(4) -0.0067(4)
Cl2 0.0484(5) 0.0346(4) 0.0573(5) 0.0186(3) 0.0012(4) 0.0049(3)
O1 0.0266(10) 0.0279(9) 0.0313(10) -0.0003(7) 0.0044(8) -0.0001(7)
N1 0.0279(11) 0.0178(10) 0.0320(11) -0.0033(8) 0.0083(9) -0.0025(8)
B1 0.0276(15) 0.0236(13) 0.0299(15) -0.0002(11) 0.0059(12) 0.0050(11)
C1 0.0257(13) 0.0202(11) 0.0319(13) 0.0023(10) 0.0043(11) 0.0025(10)
C2 0.0260(13) 0.0199(11) 0.0319(13) -0.0041(10) 0.0048(11) 0.0016(10)
C3 0.0340(15) 0.0242(12) 0.0268(13) -0.0031(10) 0.0084(11) 0.0010(10)
C4 0.0369(16) 0.0384(16) 0.0347(15) -0.0007(12) 0.0021(13) 0.0016(13)
C5 0.0402(17) 0.0274(14) 0.0481(17) 0.0102(12) 0.0108(14) 0.0013(12)
C6 0.0390(16) 0.0238(13) 0.0430(16) -0.0098(11) 0.0034(13) -0.0013(11)
C7 0.0338(15) 0.0210(12) 0.0427(15) -0.0030(11) 0.0157(12) -0.0041(11)
C8 0.056(2) 0.0228(13) 0.059(2) -0.0087(13) 0.0255(17) -0.0070(13)
C9 0.0389(19) 0.0296(16) 0.128(4) -0.0014(19) 0.037(2) -0.0001(14)
C10 0.089(3) 0.048(2) 0.049(2) 0.0066(16) 0.024(2) -0.031(2)
C11 0.0240(13) 0.0187(11) 0.0392(14) -0.0013(10) 0.0085(11) 0.0050(10)
C12 0.0335(15) 0.0286(13) 0.0484(17) 0.0066(12) 0.0199(13) 0.0101(12)
C13 0.0387(18) 0.0375(16) 0.073(2) 0.0175(16) 0.0290(17) 0.0092(14)
C14 0.0289(17) 0.0349(17) 0.097(3) 0.0024(18) 0.0186(19) -0.0008(13)
C15 0.0310(16) 0.0384(16) 0.064(2) -0.0137(16) 0.0014(15) 0.0020(13)
C16 0.0254(14) 0.0280(13) 0.0437(16) -0.0063(12) 0.0050(12) 0.0067(11)
C17 0.053(2) 0.057(2) 0.0369(17) 0.0074(15) 0.0187(15) 0.0125(16)
C18 0.0407(18) 0.062(2) 0.0346(16) -0.0049(15) -0.0010(14) 0.0077(16)

loop_
_atom_type_symbol
_atom_type_description
_atom_type_scat_dispersion_real
_atom_type_scat_dispersion_imag
_atom_type_scat_source
C C 0.0033 0.0016 'International Tables Vol C Tables 4.2.6.8 and 6.1.1.4'
H H 0.0000 0.0000 'International Tables Vol C Tables 4.2.6.8 and 6.1.1.4'
B B 0.0013 0.0007 'International Tables Vol C Tables 4.2.6.8 and 6.1.1.4'
N N 0.0061 0.0033 'International Tables Vol C Tables 4.2.6.8 and 6.1.1.4'
O O 0.0106 0.0060 'International Tables Vol C Tables 4.2.6.8 and 6.1.1.4'
Cl Cl 0.1484 0.1585 'International Tables Vol C Tables 4.2.6.8 and 6.1.1.4'
Ti Ti 0.2776 0.4457 'International Tables Vol C Tables 4.2.6.8 and 6.1.1.4'

loop_
_geom_angle_atom_site_label_1
_geom_angle_atom_site_label_2
_geom_angle_atom_site_label_3
_geom_angle
O1 Ti1 Cl1 103.89(7)
O1 Ti1 Cl2 102.47(6)
Cl1 Ti1 Cl2 103.08(4)
O1 Ti1 C3 122.43(9)
Cl1 Ti1 C3 130.04(7)
Cl2 Ti1 C3 85.41(7)
O1 Ti1 C2 92.40(9)
Cl1 Ti1 C2 138.71(7)
Cl2 Ti1 C2 110.11(7)
C3 Ti1 C2 34.80(9)
O1 Ti1 C1 92.62(9)
Cl1 Ti1 C1 105.41(7)
Cl2 Ti1 C1 143.33(7)
C3 Ti1 C1 58.55(9)
C2 Ti1 C1 35.11(9)
O1 Ti1 N1 149.68(8)
Cl1 Ti1 N1 95.20(6)
Cl2 Ti1 N1 95.73(6)
C3 Ti1 N1 34.89(8)
C2 Ti1 N1 58.34(8)
C1 Ti1 N1 59.29(8)
O1 Ti1 B1 124.91(9)
Cl1 Ti1 B1 82.25(7)
Cl2 Ti1 B1 129.88(8)
C3 Ti1 B1 57.27(10)
C2 Ti1 B1 57.75(9)
C1 Ti1 B1 35.70(9)
N1 Ti1 B1 34.56(8)
C11 O1 Ti1 175.77(17)
C3 N1 B1 108.5(2)
C3 N1 C7 120.7(2)
B1 N1 C7 128.6(2)
C3 N1 Ti1 69.59(14)
B1 N1 Ti1 79.16(15)
C7 N1 Ti1 129.86(16)
N1 B1 C1 103.4(2)
N1 B1 C4 128.9(2)
C1 B1 C4 127.7(3)
N1 B1 Ti1 66.28(14)
C1 B1 Ti1 65.54(14)
C4 B1 Ti1 131.8(2)
C2 C1 C5 123.1(2)
C2 C1 B1 107.5(2)
C5 C1 B1 128.7(2)
C2 C1 Ti1 71.70(14)
C5 C1 Ti1 122.76(19)
B1 C1 Ti1 78.76(15)
C3 C2 C1 108.5(2)
C3 C2 C6 124.3(2)
C1 C2 C6 127.2(2)
C3 C2 Ti1 70.78(15)
C1 C2 Ti1 73.19(14)
C6 C2 Ti1 120.82(18)
C2 C3 N1 110.9(2)
C2 C3 Ti1 74.42(16)
N1 C3 Ti1 75.52(14)
C2 C3 H3A 124.2
N1 C3 H3A 124.2
Ti1 C3 H3A 124.2
B1 C4 H4A 109.5
B1 C4 H4B 109.5
H4A C4 H4B 109.5
B1 C4 H4C 109.5
H4A C4 H4C 109.5
H4B C4 H4C 109.5
C1 C5 H5A 109.5
C1 C5 H5B 109.5
H5A C5 H5B 109.5
C1 C5 H5C 109.5
H5A C5 H5C 109.5
H5B C5 H5C 109.5
C2 C6 H6A 109.5
C2 C6 H6B 109.5
H6A C6 H6B 109.5
C2 C6 H6C 109.5
H6A C6 H6C 109.5
H6B C6 H6C 109.5
C8 C7 N1 109.3(2)
C8 C7 C9 111.2(3)
N1 C7 C9 107.0(2)
C8 C7 C10 107.8(3)
N1 C7 C10 111.5(2)
C9 C7 C10 110.2(3)
C7 C8 H8A 109.5
C7 C8 H8B 109.5
H8A C8 H8B 109.5
C7 C8 H8C 109.5
H8A C8 H8C 109.5
H8B C8 H8C 109.5
C7 C9 H9A 109.5
C7 C9 H9B 109.5
H9A C9 H9B 109.5
C7 C9 H9C 109.5
H9A C9 H9C 109.5
H9B C9 H9C 109.5
C7 C10 H10A 109.5
C7 C10 H10B 109.5
H10A C10 H10B 109.5
C7 C10 H10C 109.5
H10A C10 H10C 109.5
H10B C10 H10C 109.5
O1 C11 C12 119.2(2)
O1 C11 C16 118.2(2)
C12 C11 C16 122.5(3)
C13 C12 C11 117.5(3)
C13 C12 C17 121.1(3)
C11 C12 C17 121.4(3)
C14 C13 C12 121.3(3)
C14 C13 H13A 119.3
C12 C13 H13A 119.3
C13 C14 C15 120.3(3)
C13 C14 H14A 119.9
C15 C14 H14A 119.9
C14 C15 C16 121.2(3)
C14 C15 H15A 119.4
C16 C15 H15A 119.4
C15 C16 C11 117.1(3)
C15 C16 C18 122.0(3)
C11 C16 C18 120.9(3)
C12 C17 H17A 109.5
C12 C17 H17B 109.5
H17A C17 H17B 109.5
C12 C17 H17C 109.5
H17A C17 H17C 109.5
H17B C17 H17C 109.5
C16 C18 H18A 109.5
C16 C18 H18B 109.5
H18A C18 H18B 109.5
C16 C18 H18C 109.5
H18A C18 H18C 109.5
H18B C18 H18C 109.5

loop_
_geom_bond_atom_site_label_1
_geom_bond_atom_site_label_2
_geom_bond_distance
Ti1 O1 1.7750(19)
Ti1 Cl1 2.2541(9)
Ti1 Cl2 2.3001(9)
Ti1 C3 2.302(3)
Ti1 C2 2.349(2)
Ti1 C1 2.368(2)
Ti1 N1 2.379(2)
Ti1 B1 2.552(3)
O1 C11 1.364(3)
N1 C3 1.405(3)
N1 B1 1.474(4)
N1 C7 1.516(3)
B1 C1 1.518(4)
B1 C4 1.569(4)
C1 C2 1.423(4)
C1 C5 1.505(4)
C2 C3 1.392(4)
C2 C6 1.508(3)
C3 H3A 0.9800
C4 H4A 0.9600
C4 H4B 0.9600
C4 H4C 0.9600
C5 H5A 0.9600
C5 H5B 0.9600
C5 H5C 0.9600
C6 H6A 0.9600
C6 H6B 0.9600
C6 H6C 0.9600
C7 C8 1.511(4)
C7 C9 1.517(4)
C7 C10 1.527(4)
C8 H8A 0.9600
C8 H8B 0.9600
C8 H8C 0.9600
C9 H9A 0.9600
C9 H9B 0.9600
C9 H9C 0.9600
C10 H10A 0.9600
C10 H10B 0.9600
C10 H10C 0.9600
C11 C12 1.399(4)
C11 C16 1.402(4)
C12 C13 1.388(4)
C12 C17 1.502(4)
C13 C14 1.375(5)
C13 H13A 0.9300
C14 C15 1.378(5)
C14 H14A 0.9300
C15 C16 1.394(4)
C15 H15A 0.9300
C16 C18 1.492(4)
C17 H17A 0.9600
C17 H17B 0.9600
C17 H17C 0.9600
C18 H18A 0.9600
C18 H18B 0.9600
C18 H18C 0.9600
